data_4024612
loop_
_publ_author_name
'Carlos Saavedra'
'Rosendo Hern\'andez'
'Alicia Boto'
'Eleuterio \'Alvarez'

_publ_section_title
;
Catalytic, One-Pot Synthesis of \b-Amino Acids from \a-Amino Acids.
Preparation of \a,\b-Peptide Derivatives
;
_journal_name_full 'Journal of Organic Chemistry'
_journal_page_first 4655
_journal_page_last 4665
_journal_paper_doi 10.1021/jo9004487
_journal_volume 74
_journal_year 2009
_chemical_absolute_configuration syn
_chemical_formula_moiety 'C28 H30 N2 O4'
_chemical_formula_sum 'C28 H30 N2 O4'
_chemical_formula_weight 458.54
_chemical_name_systematic
; 
 ? 
;
_space_group_IT_number 19
_symmetry_cell_setting orthorhombic
_symmetry_space_group_name_Hall 'P 2ac 2ab'
_symmetry_space_group_name_H-M 'P 21 21 21'
_atom_sites_solution_hydrogens geom
_atom_sites_solution_primary direct
_atom_sites_solution_secondary difmap
_audit_creation_method SHELXL-97
_cell_angle_alpha 90.00
_cell_angle_beta 90.00
_cell_angle_gamma 90.00
_cell_formula_units_Z 4
_cell_length_a 10.0390(7)
_cell_length_b 13.2921(9)
_cell_length_c 19.1025(13)
_cell_measurement_reflns_used 7199
_cell_measurement_temperature 298(2)
_cell_measurement_theta_max 22.26
_cell_measurement_theta_min 2.29
_cell_volume 2549.0(3)
_computing_cell_refinement 'Bruker (2006). APEX 2. Version 2.1.'
_computing_data_collection 'Bruker (2006). APEX 2. Version 2.1.'
_computing_data_reduction 'Bruker (2006). APEX 2. Version 2.1.'
_computing_molecular_graphics 'XP, SHELXTL v. 6.14 (Bruker, 2003)'
_computing_publication_material 'XCIF, SHELXTL v. 6.14 (Bruker, 2003)'
_computing_structure_refinement 'XL, SHELXTL v. 6.14 (Bruker, 2003)'
_computing_structure_solution 'Bruker (2006). APEX 2. Version 2.1.'
_diffrn_ambient_temperature 298(2)
_diffrn_detector_area_resol_mean 8.26
_diffrn_measured_fraction_theta_full 0.981
_diffrn_measured_fraction_theta_max 0.981
_diffrn_measurement_device_type
;
 Bruker-Nonius X8kappa APEX II CCD area detector'
;
_diffrn_measurement_method 'phi and omega scans with narrow frames'
_diffrn_radiation_monochromator graphite
_diffrn_radiation_source 'fine-focus sealed tube'
_diffrn_radiation_type MoK\a
_diffrn_radiation_wavelength 0.71073
_diffrn_reflns_av_R_equivalents 0.0696
_diffrn_reflns_av_sigmaI/netI 0.0378
_diffrn_reflns_limit_h_max 14
_diffrn_reflns_limit_h_min -14
_diffrn_reflns_limit_k_max 18
_diffrn_reflns_limit_k_min -10
_diffrn_reflns_limit_l_max 16
_diffrn_reflns_limit_l_min -27
_diffrn_reflns_number 47290
_diffrn_reflns_theta_full 30.53
_diffrn_reflns_theta_max 30.53
_diffrn_reflns_theta_min 2.54
_diffrn_standards_decay_% 0
_exptl_absorpt_coefficient_mu 0.080
_exptl_absorpt_correction_T_max 0.9889
_exptl_absorpt_correction_T_min 0.9315
_exptl_absorpt_correction_type multi-scan
_exptl_absorpt_process_details
;
 SADABS, Bruker (2006). APEX 2. Version 2.1. Bruker Analytical
 X-ray Solutions, Madison, Wisconsin, USA.
;
_exptl_crystal_colour colourless
_exptl_crystal_density_diffrn 1.195
_exptl_crystal_density_method 'not measured'
_exptl_crystal_description needle
_exptl_crystal_F_000 976
_exptl_crystal_size_max 0.50
_exptl_crystal_size_mid 0.18
_exptl_crystal_size_min 0.14
_refine_diff_density_max 0.244
_refine_diff_density_min -0.187
_refine_diff_density_rms 0.045
_refine_ls_extinction_method none
_refine_ls_goodness_of_fit_ref 1.071
_refine_ls_hydrogen_treatment mixed
_refine_ls_matrix_type full
_refine_ls_number_parameters 316
_refine_ls_number_reflns 4266
_refine_ls_number_restraints 2
_refine_ls_restrained_S_all 1.071
_refine_ls_R_factor_all 0.1310
_refine_ls_R_factor_gt 0.0642
_refine_ls_shift/su_max 0.001
_refine_ls_shift/su_mean 0.000
_refine_ls_structure_factor_coef Fsqd
_refine_ls_weighting_details 'calc w=1/[\s^2^(Fo^2^)+(0.0679P)^2^+1.0037P] where P=(Fo^2^+2Fc^2^)/3'
_refine_ls_weighting_scheme calc
_refine_ls_wR_factor_gt 0.1436
_refine_ls_wR_factor_ref 0.1848
_reflns_number_gt 2430
_reflns_number_total 4266
_reflns_threshold_expression >2sigma(I)
_cod_data_source_file jo9004487_si_011.cif
_cod_data_source_block 100
_cod_depositor_comments
;
The following automatic conversions were performed:
'_symmetry_cell_setting' value 'Orthorhombic' changed to 'orthorhombic'
according to '/home/saulius/struct/CIF-dictionaries/cif_core.dic'
dictionary named 'cif_core.dic' version 2.4.1 from 2010-06-29.

Automatic conversion script
Id: cif_fix_enum 1527 2010-12-29 10:47:43Z saulius 
;
_cod_original_sg_symbol_H-M P2(1)2(1)2(1)
_cod_database_code 4024612

loop_
_symmetry_equiv_pos_as_xyz
'x, y, z'
'-x+1/2, -y, z+1/2'
'-x, y+1/2, -z+1/2'
'x+1/2, -y+1/2, -z'

loop_
_atom_site_label
_atom_site_type_symbol
_atom_site_fract_x
_atom_site_fract_y
_atom_site_fract_z
_atom_site_U_iso_or_equiv
_atom_site_adp_type
_atom_site_occupancy
_atom_site_symmetry_multiplicity
_atom_site_calc_flag
_atom_site_refinement_flags
_atom_site_disorder_assembly
_atom_site_disorder_group
O1 O 0.4302(6) 1.0844(3) 0.9619(2) 0.1208(17) Uani 1 1 d . . .
O2 O 0.4760(5) 0.9550(2) 1.02693(16) 0.0940(13) Uani 1 1 d . . .
O3 O 0.6599(2) 0.6600(2) 1.12953(14) 0.0579(7) Uani 1 1 d . . .
O1' O 0.6541(2) 0.77201(19) 0.94202(14) 0.0516(6) Uani 1 1 d . . .
N1 N 0.4479(3) 0.8287(2) 0.91680(16) 0.0435(7) Uani 1 1 d D . .
H1N H 0.362(2) 0.816(3) 0.9032(19) 0.052 Uiso 1 1 d D . .
N2 N 0.4702(3) 0.6773(2) 1.06736(14) 0.0399(6) Uani 1 1 d D . .
H2N H 0.389(2) 0.711(2) 1.0652(19) 0.048 Uiso 1 1 d D . .
C1 C 0.4612(5) 0.9989(3) 0.9673(2) 0.0589(10) Uani 1 1 d . . .
C2 C 0.4919(4) 0.9314(3) 0.90552(19) 0.0498(9) Uani 1 1 d . . .
H2 H 0.5891 0.9291 0.9012 0.060 Uiso 1 1 calc R . .
C3 C 0.4386(5) 0.9741(3) 0.8364(2) 0.0603(11) Uani 1 1 d . . .
H3A H 0.3421 0.9713 0.8368 0.072 Uiso 1 1 calc R . .
H3B H 0.4646 1.0442 0.8325 0.072 Uiso 1 1 calc R . .
C4 C 0.4889(5) 0.9182(3) 0.7742(2) 0.0650(11) Uani 1 1 d . . .
C5 C 0.6214(6) 0.9271(6) 0.7538(3) 0.1018(19) Uani 1 1 d . . .
H5 H 0.6787 0.9691 0.7784 0.122 Uiso 1 1 calc R . .
C6 C 0.6677(10) 0.8733(8) 0.6968(4) 0.154(4) Uani 1 1 d . . .
H6 H 0.7560 0.8791 0.6826 0.185 Uiso 1 1 calc R . .
C7 C 0.5790(15) 0.8097(8) 0.6607(4) 0.159(5) Uani 1 1 d . . .
H7 H 0.6090 0.7717 0.6229 0.191 Uiso 1 1 calc R . .
C8 C 0.4521(13) 0.8041(6) 0.6806(4) 0.144(4) Uani 1 1 d . . .
H8 H 0.3931 0.7637 0.6558 0.173 Uiso 1 1 calc R . .
C9 C 0.4080(8) 0.8566(4) 0.7368(3) 0.0995(19) Uani 1 1 d . . .
H9 H 0.3193 0.8503 0.7501 0.119 Uiso 1 1 calc R . .
C10 C 0.4648(8) 1.0168(4) 1.0885(3) 0.114(2) Uani 1 1 d . . .
H10A H 0.3753 1.0415 1.0925 0.171 Uiso 1 1 calc R . .
H10B H 0.5252 1.0726 1.0850 0.171 Uiso 1 1 calc R . .
H10C H 0.4865 0.9776 1.1292 0.171 Uiso 1 1 calc R . .
C11 C 0.5472(3) 0.6970(2) 1.12349(17) 0.0403(7) Uani 1 1 d . . .
C12 C 0.4953(3) 0.7666(3) 1.17842(16) 0.0450(8) Uani 1 1 d . . .
C13 C 0.5846(5) 0.8129(4) 1.2232(2) 0.0693(12) Uani 1 1 d . . .
H13 H 0.6749 0.7986 1.2190 0.083 Uiso 1 1 calc R . .
C14 C 0.5433(5) 0.8791(5) 1.2734(2) 0.0854(16) Uani 1 1 d . . .
H14 H 0.6058 0.9098 1.3023 0.102 Uiso 1 1 calc R . .
C15 C 0.4114(5) 0.9007(4) 1.2814(2) 0.0840(16) Uani 1 1 d . . .
H15 H 0.3835 0.9464 1.3153 0.101 Uiso 1 1 calc R . .
C16 C 0.3209(5) 0.8541(5) 1.2390(2) 0.0880(17) Uani 1 1 d . . .
H16 H 0.2306 0.8670 1.2450 0.106 Uiso 1 1 calc R . .
C17 C 0.3611(4) 0.7881(4) 1.1871(2) 0.0679(12) Uani 1 1 d . . .
H17 H 0.2982 0.7582 1.1581 0.082 Uiso 1 1 calc R . .
C1' C 0.5342(3) 0.7551(2) 0.93300(16) 0.0388(7) Uani 1 1 d . . .
C2' C 0.4803(4) 0.6475(2) 0.93838(17) 0.0421(7) Uani 1 1 d . . .
C3' C 0.5170(4) 0.6087(2) 1.01272(17) 0.0429(7) Uani 1 1 d . . .
H3' H 0.6145 0.6085 1.0154 0.051 Uiso 1 1 calc R . .
C4' C 0.4722(4) 0.5012(3) 1.02649(18) 0.0492(9) Uani 1 1 d . . .
C5' C 0.5592(5) 0.4217(3) 1.0192(2) 0.0689(12) Uani 1 1 d . . .
H5' H 0.6480 0.4338 1.0082 0.083 Uiso 1 1 calc R . .
C6' C 0.5146(7) 0.3235(3) 1.0284(3) 0.0927(19) Uani 1 1 d . . .
H6' H 0.5740 0.2703 1.0235 0.111 Uiso 1 1 calc R . .
C7' C 0.3830(7) 0.3043(4) 1.0446(3) 0.0905(18) Uani 1 1 d . . .
H7' H 0.3533 0.2385 1.0498 0.109 Uiso 1 1 calc R . .
C8' C 0.2980(6) 0.3819(4) 1.0529(3) 0.0808(14) Uani 1 1 d . . .
H8' H 0.2095 0.3696 1.0643 0.097 Uiso 1 1 calc R . .
C9' C 0.3417(5) 0.4794(3) 1.0445(2) 0.0639(11) Uani 1 1 d . . .
H9' H 0.2819 0.5320 1.0510 0.077 Uiso 1 1 calc R . .
C10' C 0.3319(4) 0.6390(3) 0.9223(2) 0.0536(9) Uani 1 1 d . . .
H10D H 0.3148 0.6644 0.8761 0.080 Uiso 1 1 calc R . .
H10E H 0.2822 0.6776 0.9558 0.080 Uiso 1 1 calc R . .
H10F H 0.3052 0.5698 0.9248 0.080 Uiso 1 1 calc R . .
C11' C 0.5571(5) 0.5858(3) 0.8838(2) 0.0607(11) Uani 1 1 d . . .
H11A H 0.5389 0.6117 0.8379 0.091 Uiso 1 1 calc R . .
H11B H 0.5295 0.5167 0.8863 0.091 Uiso 1 1 calc R . .
H11C H 0.6508 0.5903 0.8932 0.091 Uiso 1 1 calc R . .

loop_
_atom_site_aniso_label
_atom_site_aniso_U_11
_atom_site_aniso_U_22
_atom_site_aniso_U_33
_atom_site_aniso_U_23
_atom_site_aniso_U_13
_atom_site_aniso_U_12
O1 0.213(5) 0.058(2) 0.091(3) -0.0061(18) -0.011(3) 0.030(3)
O2 0.165(4) 0.0541(17) 0.0633(18) -0.0041(14) -0.006(2) 0.017(2)
O3 0.0394(13) 0.0772(18) 0.0572(15) -0.0023(14) -0.0053(12) 0.0146(14)
O1' 0.0340(12) 0.0531(14) 0.0677(16) -0.0062(12) -0.0008(12) -0.0006(11)
N1 0.0371(14) 0.0367(14) 0.0566(16) 0.0015(12) -0.0035(13) -0.0033(12)
N2 0.0396(14) 0.0381(13) 0.0419(14) -0.0051(11) -0.0026(12) 0.0085(12)
C1 0.067(3) 0.0357(19) 0.074(3) 0.0016(17) -0.011(2) -0.0059(19)
C2 0.047(2) 0.0392(18) 0.064(2) 0.0046(15) -0.0017(18) -0.0036(16)
C3 0.058(2) 0.045(2) 0.078(3) 0.0144(18) -0.009(2) -0.0009(19)
C4 0.078(3) 0.056(2) 0.060(2) 0.0182(19) -0.004(2) -0.004(2)
C5 0.087(4) 0.136(5) 0.083(4) 0.018(4) 0.011(3) 0.002(4)
C6 0.155(8) 0.214(11) 0.094(5) 0.036(6) 0.035(5) 0.066(8)
C7 0.270(15) 0.136(7) 0.071(5) 0.011(4) 0.021(7) 0.080(9)
C8 0.249(12) 0.100(5) 0.083(5) -0.006(4) -0.011(6) -0.019(7)
C9 0.132(5) 0.088(4) 0.079(3) 0.007(3) -0.008(4) -0.032(4)
C10 0.209(8) 0.067(3) 0.066(3) -0.011(2) -0.010(4) 0.015(4)
C11 0.0358(17) 0.0413(17) 0.0437(17) 0.0067(13) -0.0003(14) 0.0046(14)
C12 0.0438(18) 0.0560(19) 0.0353(15) 0.0002(14) -0.0012(14) 0.0028(17)
C13 0.053(2) 0.102(3) 0.053(2) -0.019(2) -0.0071(19) 0.001(2)
C14 0.073(3) 0.125(4) 0.058(2) -0.038(3) -0.010(2) 0.000(3)
C15 0.081(3) 0.116(4) 0.055(2) -0.034(3) 0.000(2) 0.017(3)
C16 0.059(3) 0.136(5) 0.069(3) -0.044(3) -0.005(2) 0.022(3)
C17 0.045(2) 0.099(3) 0.059(2) -0.029(2) -0.0083(19) 0.014(2)
C1' 0.0420(17) 0.0368(16) 0.0375(15) -0.0048(12) 0.0033(14) -0.0019(14)
C2' 0.0457(19) 0.0375(16) 0.0431(16) -0.0048(13) 0.0028(15) -0.0018(14)
C3' 0.0430(18) 0.0386(16) 0.0469(17) -0.0047(14) 0.0001(15) 0.0083(15)
C4' 0.062(2) 0.0398(17) 0.0460(18) -0.0035(14) 0.0033(18) 0.0095(18)
C5' 0.081(3) 0.053(2) 0.073(3) 0.001(2) 0.010(2) 0.020(2)
C6' 0.143(6) 0.044(2) 0.091(4) -0.001(2) 0.012(4) 0.038(3)
C7' 0.135(6) 0.050(3) 0.087(4) 0.007(2) 0.011(4) -0.012(3)
C8' 0.098(4) 0.057(3) 0.087(3) 0.014(2) 0.002(3) -0.012(3)
C9' 0.072(3) 0.044(2) 0.075(3) 0.0110(19) 0.009(2) 0.002(2)
C10' 0.055(2) 0.050(2) 0.056(2) 0.0029(17) -0.0105(18) -0.0134(18)
C11' 0.082(3) 0.048(2) 0.052(2) -0.0129(16) 0.012(2) 0.001(2)

loop_
_atom_type_symbol
_atom_type_description
_atom_type_scat_dispersion_real
_atom_type_scat_dispersion_imag
_atom_type_scat_source
C C 0.0033 0.0000 'International Tables Vol C Tables 4.2.6.8 and 6.1.1.4'
H H 0.0000 0.0000 'International Tables Vol C Tables 4.2.6.8 and 6.1.1.4'
N N 0.0061 0.0000 'International Tables Vol C Tables 4.2.6.8 and 6.1.1.4'
O O 0.0106 0.0000 'International Tables Vol C Tables 4.2.6.8 and 6.1.1.4'

loop_
_geom_angle_atom_site_label_1
_geom_angle_atom_site_label_2
_geom_angle_atom_site_label_3
_geom_angle
_geom_angle_site_symmetry_1
_geom_angle_site_symmetry_3
_geom_angle_publ_flag
C1 O2 C10 117.1(4) . . ?
C1' N1 C2 121.6(3) . . ?
C1' N1 H1N 122(2) . . ?
C2 N1 H1N 115(2) . . ?
C11 N2 C3' 120.3(3) . . ?
C11 N2 H2N 116(2) . . ?
C3' N2 H2N 123(2) . . ?
O1 C1 O2 122.9(4) . . ?
O1 C1 C2 123.7(4) . . ?
O2 C1 C2 113.4(3) . . ?
N1 C2 C1 112.3(3) . . ?
N1 C2 C3 111.7(3) . . ?
C1 C2 C3 112.4(3) . . ?
N1 C2 H2 106.6 . . ?
C1 C2 H2 106.6 . . ?
C3 C2 H2 106.6 . . ?
C4 C3 C2 112.6(3) . . ?
C4 C3 H3A 109.1 . . ?
C2 C3 H3A 109.1 . . ?
C4 C3 H3B 109.1 . . ?
C2 C3 H3B 109.1 . . ?
H3A C3 H3B 107.8 . . ?
C9 C4 C5 118.4(6) . . ?
C9 C4 C3 121.2(5) . . ?
C5 C4 C3 120.4(5) . . ?
C6 C5 C4 119.9(8) . . ?
C6 C5 H5 120.0 . . ?
C4 C5 H5 120.0 . . ?
C5 C6 C7 118.9(9) . . ?
C5 C6 H6 120.5 . . ?
C7 C6 H6 120.5 . . ?
C8 C7 C6 119.8(9) . . ?
C8 C7 H7 120.1 . . ?
C6 C7 H7 120.1 . . ?
C7 C8 C9 120.7(10) . . ?
C7 C8 H8 119.7 . . ?
C9 C8 H8 119.7 . . ?
C8 C9 C4 122.2(8) . . ?
C8 C9 H9 118.9 . . ?
C4 C9 H9 118.9 . . ?
O2 C10 H10A 109.5 . . ?
O2 C10 H10B 109.5 . . ?
H10A C10 H10B 109.5 . . ?
O2 C10 H10C 109.5 . . ?
H10A C10 H10C 109.5 . . ?
H10B C10 H10C 109.5 . . ?
O3 C11 N2 121.4(3) . . ?
O3 C11 C12 120.0(3) . . ?
N2 C11 C12 118.7(3) . . ?
C13 C12 C17 117.6(4) . . ?
C13 C12 C11 119.0(3) . . ?
C17 C12 C11 123.5(3) . . ?
C14 C13 C12 121.6(4) . . ?
C14 C13 H13 119.2 . . ?
C12 C13 H13 119.2 . . ?
C15 C14 C13 120.6(5) . . ?
C15 C14 H14 119.7 . . ?
C13 C14 H14 119.7 . . ?
C14 C15 C16 118.9(4) . . ?
C14 C15 H15 120.5 . . ?
C16 C15 H15 120.5 . . ?
C15 C16 C17 121.2(4) . . ?
C15 C16 H16 119.4 . . ?
C17 C16 H16 119.4 . . ?
C16 C17 C12 120.0(4) . . ?
C16 C17 H17 120.0 . . ?
C12 C17 H17 120.0 . . ?
O1' C1' N1 121.9(3) . . ?
O1' C1' C2' 120.2(3) . . ?
N1 C1' C2' 117.9(3) . . ?
C10' C2' C1' 113.6(3) . . ?
C10' C2' C11' 108.3(3) . . ?
C1' C2' C11' 106.0(3) . . ?
C10' C2' C3' 113.0(3) . . ?
C1' C2' C3' 106.7(3) . . ?
C11' C2' C3' 108.9(3) . . ?
N2 C3' C4' 111.5(3) . . ?
N2 C3' C2' 111.6(3) . . ?
C4' C3' C2' 113.6(3) . . ?
N2 C3' H3' 106.5 . . ?
C4' C3' H3' 106.5 . . ?
C2' C3' H3' 106.5 . . ?
C5' C4' C9' 117.6(4) . . ?
C5' C4' C3' 121.0(4) . . ?
C9' C4' C3' 121.3(3) . . ?
C4' C5' C6' 120.2(5) . . ?
C4' C5' H5' 119.9 . . ?
C6' C5' H5' 119.9 . . ?
C7' C6' C5' 120.6(5) . . ?
C7' C6' H6' 119.7 . . ?
C5' C6' H6' 119.7 . . ?
C8' C7' C6' 119.4(5) . . ?
C8' C7' H7' 120.3 . . ?
C6' C7' H7' 120.3 . . ?
C7' C8' C9' 120.3(5) . . ?
C7' C8' H8' 119.8 . . ?
C9' C8' H8' 119.8 . . ?
C8' C9' C4' 121.8(5) . . ?
C8' C9' H9' 119.1 . . ?
C4' C9' H9' 119.1 . . ?
C2' C10' H10D 109.5 . . ?
C2' C10' H10E 109.5 . . ?
H10D C10' H10E 109.5 . . ?
C2' C10' H10F 109.5 . . ?
H10D C10' H10F 109.5 . . ?
H10E C10' H10F 109.5 . . ?
C2' C11' H11A 109.5 . . ?
C2' C11' H11B 109.5 . . ?
H11A C11' H11B 109.5 . . ?
C2' C11' H11C 109.5 . . ?
H11A C11' H11C 109.5 . . ?
H11B C11' H11C 109.5 . . ?

loop_
_geom_bond_atom_site_label_1
_geom_bond_atom_site_label_2
_geom_bond_distance
_geom_bond_site_symmetry_2
_geom_bond_publ_flag
O1 C1 1.184(5) . ?
O2 C1 1.288(5) . ?
O2 C10 1.439(6) . ?
O3 C11 1.239(4) . ?
O1' C1' 1.237(4) . ?
N1 C1' 1.342(4) . ?
N1 C2 1.451(4) . ?
N1 H1N 0.920(19) . ?
N2 C11 1.347(4) . ?
N2 C3' 1.463(4) . ?
N2 H2N 0.932(18) . ?
C1 C2 1.514(6) . ?
C2 C3 1.534(5) . ?
C2 H2 0.9800 . ?
C3 C4 1.489(6) . ?
C3 H3A 0.9700 . ?
C3 H3B 0.9700 . ?
C4 C9 1.357(7) . ?
C4 C5 1.391(8) . ?
C5 C6 1.382(10) . ?
C5 H5 0.9300 . ?
C6 C7 1.409(15) . ?
C6 H6 0.9300 . ?
C7 C8 1.333(14) . ?
C7 H7 0.9300 . ?
C8 C9 1.354(11) . ?
C8 H8 0.9300 . ?
C9 H9 0.9300 . ?
C10 H10A 0.9600 . ?
C10 H10B 0.9600 . ?
C10 H10C 0.9600 . ?
C11 C12 1.493(5) . ?
C12 C13 1.384(5) . ?
C12 C17 1.387(5) . ?
C13 C14 1.366(6) . ?
C13 H13 0.9300 . ?
C14 C15 1.363(7) . ?
C14 H14 0.9300 . ?
C15 C16 1.367(7) . ?
C15 H15 0.9300 . ?
C16 C17 1.383(6) . ?
C16 H16 0.9300 . ?
C17 H17 0.9300 . ?
C1' C2' 1.533(4) . ?
C2' C10' 1.525(5) . ?
C2' C11' 1.534(5) . ?
C2' C3' 1.556(5) . ?
C3' C4' 1.520(5) . ?
C3' H3' 0.9800 . ?
C4' C5' 1.378(5) . ?
C4' C9' 1.385(6) . ?
C5' C6' 1.391(7) . ?
C5' H5' 0.9300 . ?
C6' C7' 1.381(8) . ?
C6' H6' 0.9300 . ?
C7' C8' 1.348(8) . ?
C7' H7' 0.9300 . ?
C8' C9' 1.378(6) . ?
C8' H8' 0.9300 . ?
C9' H9' 0.9300 . ?
C10' H10D 0.9600 . ?
C10' H10E 0.9600 . ?
C10' H10F 0.9600 . ?
C11' H11A 0.9600 . ?
C11' H11B 0.9600 . ?
C11' H11C 0.9600 . ?

loop_
_geom_hbond_atom_site_label_D
_geom_hbond_atom_site_label_H
_geom_hbond_atom_site_label_A
_geom_hbond_distance_DH
_geom_hbond_distance_HA
_geom_hbond_distance_DA
_geom_hbond_angle_DHA
_geom_hbond_site_symmetry_A
N1 H1N O3 0.920(19) 2.15(2) 3.028(4) 160(3) 4_467
N2 H2N O1' 0.932(18) 2.37(2) 3.250(4) 156(3) 4_467

loop_
_geom_torsion_atom_site_label_1
_geom_torsion_atom_site_label_2
_geom_torsion_atom_site_label_3
_geom_torsion_atom_site_label_4
_geom_torsion
_geom_torsion_site_symmetry_1
_geom_torsion_site_symmetry_2
_geom_torsion_site_symmetry_3
_geom_torsion_site_symmetry_4
_geom_torsion_publ_flag
C10 O2 C1 O1 -5.4(9) . . . . ?
C10 O2 C1 C2 172.6(5) . . . . ?
C1' N1 C2 C1 -103.5(4) . . . . ?
C1' N1 C2 C3 129.1(4) . . . . ?
O1 C1 C2 N1 -144.5(5) . . . . ?
O2 C1 C2 N1 37.5(5) . . . . ?
O1 C1 C2 C3 -17.5(7) . . . . ?
O2 C1 C2 C3 164.5(4) . . . . ?
N1 C2 C3 C4 -63.0(5) . . . . ?
C1 C2 C3 C4 169.7(4) . . . . ?
C2 C3 C4 C9 107.7(5) . . . . ?
C2 C3 C4 C5 -71.3(5) . . . . ?
C9 C4 C5 C6 -0.4(9) . . . . ?
C3 C4 C5 C6 178.7(5) . . . . ?
C4 C5 C6 C7 -0.4(11) . . . . ?
C5 C6 C7 C8 1.6(14) . . . . ?
C6 C7 C8 C9 -2.0(15) . . . . ?
C7 C8 C9 C4 1.3(12) . . . . ?
C5 C4 C9 C8 0.0(9) . . . . ?
C3 C4 C9 C8 -179.1(5) . . . . ?
C3' N2 C11 O3 1.9(5) . . . . ?
C3' N2 C11 C12 -179.4(3) . . . . ?
O3 C11 C12 C13 19.6(5) . . . . ?
N2 C11 C12 C13 -159.2(4) . . . . ?
O3 C11 C12 C17 -160.7(4) . . . . ?
N2 C11 C12 C17 20.5(6) . . . . ?
C17 C12 C13 C14 -1.3(7) . . . . ?
C11 C12 C13 C14 178.4(4) . . . . ?
C12 C13 C14 C15 0.9(9) . . . . ?
C13 C14 C15 C16 0.7(10) . . . . ?
C14 C15 C16 C17 -1.8(9) . . . . ?
C15 C16 C17 C12 1.3(8) . . . . ?
C13 C12 C17 C16 0.2(7) . . . . ?
C11 C12 C17 C16 -179.5(4) . . . . ?
C2 N1 C1' O1' 3.1(5) . . . . ?
C2 N1 C1' C2' -175.4(3) . . . . ?
O1' C1' C2' C10' -177.1(3) . . . . ?
N1 C1' C2' C10' 1.4(4) . . . . ?
O1' C1' C2' C11' -58.3(4) . . . . ?
N1 C1' C2' C11' 120.3(3) . . . . ?
O1' C1' C2' C3' 57.7(4) . . . . ?
N1 C1' C2' C3' -123.8(3) . . . . ?
C11 N2 C3' C4' 92.1(4) . . . . ?
C11 N2 C3' C2' -139.7(3) . . . . ?
C10' C2' C3' N2 -71.8(4) . . . . ?
C1' C2' C3' N2 53.8(4) . . . . ?
C11' C2' C3' N2 167.8(3) . . . . ?
C10' C2' C3' C4' 55.3(4) . . . . ?
C1' C2' C3' C4' -179.1(3) . . . . ?
C11' C2' C3' C4' -65.1(4) . . . . ?
N2 C3' C4' C5' -135.0(4) . . . . ?
C2' C3' C4' C5' 97.8(4) . . . . ?
N2 C3' C4' C9' 47.1(5) . . . . ?
C2' C3' C4' C9' -80.0(4) . . . . ?
C9' C4' C5' C6' 1.3(7) . . . . ?
C3' C4' C5' C6' -176.6(4) . . . . ?
C4' C5' C6' C7' 0.2(8) . . . . ?
C5' C6' C7' C8' -1.3(9) . . . . ?
C6' C7' C8' C9' 0.7(9) . . . . ?
C7' C8' C9' C4' 0.9(8) . . . . ?
C5' C4' C9' C8' -1.9(7) . . . . ?
C3' C4' C9' C8' 176.0(4) . . . . ?

loop_
_cod_related_entry_id
_cod_related_entry_database
_cod_related_entry_code
1 ChemSpider 30658975
